data_4345669
loop_
_publ_author_name
'Zitz, Rainer'
'Hlina, Johann'
'Aghazadeh Meshgi, Mohammad'
'Krenn, Heinz'
'Marschner, Christoph'
'Szilv\'asi, Tibor'
'Baumgartner, Judith'

_publ_section_title
;
 Using Functionalized Silyl Ligands To Suppress Solvent Coordination to
 Silyl Lanthanide(II) Complexes.
;
_journal_name_full 'Inorganic chemistry'
_journal_paper_doi 10.1021/acs.inorgchem.7b00420
_journal_year 2017
_chemical_formula_sum 'C36 H100 O2 Si14 Sm2'
_chemical_formula_weight 1259.12
_chemical_name_systematic
;
 ?
;
_space_group_IT_number 15
_symmetry_cell_setting monoclinic
_symmetry_space_group_name_Hall '-C 2yc'
_symmetry_space_group_name_H-M 'C 1 2/c 1'
_atom_sites_solution_hydrogens geom
_atom_sites_solution_primary direct
_atom_sites_solution_secondary difmap
_audit_creation_method SHELXL-97
_cell_angle_alpha 90.00
_cell_angle_beta 102.44(3)
_cell_angle_gamma 90.00
_cell_formula_units_Z 4
_cell_length_a 23.027(5)
_cell_length_b 14.538(3)
_cell_length_c 19.296(4)
_cell_measurement_reflns_used 16916
_cell_measurement_temperature 100(2)
_cell_measurement_theta_max 52.533
_cell_measurement_theta_min 5.751
_cell_volume 6308(2)
_computing_cell_refinement 'Bruker XSCANS'
_computing_data_collection 'Bruker XSCANS'
_computing_data_reduction 'Bruker SHELXTL'
_computing_molecular_graphics 'Bruker SHELXTL'
_computing_publication_material 'Bruker SHELXTL'
_computing_structure_refinement 'SHELXL-97 (Sheldrick, 1997)'
_computing_structure_solution 'SHELXS-97 (Sheldrick, 1990)'
_diffrn_ambient_temperature 100(2)
_diffrn_measured_fraction_theta_full 0.995
_diffrn_measured_fraction_theta_max 0.995
_diffrn_measurement_device_type 'SMART APEX''
_diffrn_measurement_method '\w scans'
_diffrn_radiation_monochromator graphite
_diffrn_radiation_source 'fine-focus sealed tube'
_diffrn_radiation_type MoK\a
_diffrn_radiation_wavelength 0.71073
_diffrn_reflns_av_R_equivalents 0.0225
_diffrn_reflns_av_sigmaI/netI 0.0203
_diffrn_reflns_limit_h_max 27
_diffrn_reflns_limit_h_min -28
_diffrn_reflns_limit_k_max 18
_diffrn_reflns_limit_k_min -18
_diffrn_reflns_limit_l_max 24
_diffrn_reflns_limit_l_min -24
_diffrn_reflns_number 24683
_diffrn_reflns_theta_full 26.36
_diffrn_reflns_theta_max 26.36
_diffrn_reflns_theta_min 1.67
_exptl_absorpt_coefficient_mu 2.136
_exptl_absorpt_correction_T_max 0.6394
_exptl_absorpt_correction_T_min 0.4534
_exptl_absorpt_correction_type multi-scan
_exptl_absorpt_process_details SADABS
_exptl_crystal_colour green
_exptl_crystal_density_diffrn 1.326
_exptl_crystal_density_method 'not measured'
_exptl_crystal_description blocks
_exptl_crystal_F_000 2608
_exptl_crystal_size_max 0.44
_exptl_crystal_size_mid 0.29
_exptl_crystal_size_min 0.23
_platon_squeeze_details
;
;
_refine_diff_density_max 0.802
_refine_diff_density_min -0.380
_refine_diff_density_rms 0.067
_refine_ls_extinction_method none
_refine_ls_goodness_of_fit_ref 1.042
_refine_ls_hydrogen_treatment constr
_refine_ls_matrix_type full
_refine_ls_number_parameters 258
_refine_ls_number_reflns 6401
_refine_ls_number_restraints 0
_refine_ls_restrained_S_all 1.042
_refine_ls_R_factor_all 0.0214
_refine_ls_R_factor_gt 0.0201
_refine_ls_shift/su_max 0.001
_refine_ls_shift/su_mean 0.000
_refine_ls_structure_factor_coef Fsqd
_refine_ls_weighting_details 'calc w=1/[\s^2^(Fo^2^)+(0.0257P)^2^+7.3285P] where P=(Fo^2^+2Fc^2^)/3'
_refine_ls_weighting_scheme calc
_refine_ls_wR_factor_gt 0.0496
_refine_ls_wR_factor_ref 0.0501
_reflns_number_gt 6043
_reflns_number_total 6401
_reflns_threshold_expression >2sigma(I)
_cod_data_source_file ic7b00420_si_002.cif
_cod_data_source_block 4_1072j
_cod_original_sg_symbol_H-M C2/c
_cod_database_code 4345669

loop_
_symmetry_equiv_pos_as_xyz
'x, y, z'
'-x, y, -z+1/2'
'x+1/2, y+1/2, z'
'-x+1/2, y+1/2, -z+1/2'
'-x, -y, -z'
'x, -y, z-1/2'
'-x+1/2, -y+1/2, -z'
'x+1/2, -y+1/2, z-1/2'

loop_
_atom_site_label
_atom_site_type_symbol
_atom_site_fract_x
_atom_site_fract_y
_atom_site_fract_z
_atom_site_U_iso_or_equiv
_atom_site_adp_type
_atom_site_occupancy
_atom_site_symmetry_multiplicity
_atom_site_calc_flag
_atom_site_refinement_flags
Sm1 Sm 0.187453(4) 0.222135(6) 0.050295(5) 0.01840(4) Uani 1 1 d .
Si1 Si 0.15811(2) 0.01767(3) 0.01659(3) 0.01661(10) Uani 1 1 d .
Si2 Si 0.25318(2) -0.00190(3) 0.09075(3) 0.01700(10) Uani 1 1 d .
Si3 Si 0.31540(2) 0.12595(3) 0.07699(3) 0.01670(10) Uani 1 1 d .
Si4 Si 0.17274(2) -0.01019(4) -0.09737(3) 0.01986(11) Uani 1 1 d .
Si5 Si 0.10071(2) -0.10551(4) 0.04226(3) 0.02009(11) Uani 1 1 d .
Si6 Si 0.36580(2) 0.16675(4) 0.19245(3) 0.02081(11) Uani 1 1 d .
Si7 Si 0.39523(2) 0.06909(4) 0.03067(3) 0.02156(11) Uani 1 1 d .
C1 C 0.24010(9) -0.00221(15) 0.18499(10) 0.0270(4) Uani 1 1 d .
H1A H 0.2168 -0.0566 0.1918 0.041 Uiso 1 1 calc R
H1B H 0.2183 0.0535 0.1927 0.041 Uiso 1 1 calc R
H1C H 0.2784 -0.0037 0.2190 0.041 Uiso 1 1 calc R
C2 C 0.29392(9) -0.11354(14) 0.08475(12) 0.0285(4) Uani 1 1 d .
H2A H 0.3321 -0.1128 0.1191 0.043 Uiso 1 1 calc R
H2B H 0.3010 -0.1206 0.0367 0.043 Uiso 1 1 calc R
H2C H 0.2698 -0.1651 0.0953 0.043 Uiso 1 1 calc R
C3 C 0.22120(9) 0.08651(14) -0.11864(10) 0.0251(4) Uani 1 1 d .
H3A H 0.2590 0.0870 -0.0837 0.038 Uiso 1 1 calc R
H3B H 0.2008 0.1454 -0.1171 0.038 Uiso 1 1 calc R
H3C H 0.2288 0.0772 -0.1662 0.038 Uiso 1 1 calc R
C4 C 0.21041(10) -0.12033(14) -0.11474(11) 0.0299(5) Uani 1 1 d .
H4A H 0.2152 -0.1210 -0.1640 0.045 Uiso 1 1 calc R
H4B H 0.1861 -0.1729 -0.1067 0.045 Uiso 1 1 calc R
H4C H 0.2496 -0.1243 -0.0826 0.045 Uiso 1 1 calc R
C5 C 0.10041(10) -0.00885(15) -0.16598(11) 0.0302(5) Uani 1 1 d .
H5A H 0.1084 0.0056 -0.2126 0.045 Uiso 1 1 calc R
H5B H 0.0739 0.0379 -0.1532 0.045 Uiso 1 1 calc R
H5C H 0.0814 -0.0694 -0.1676 0.045 Uiso 1 1 calc R
C6 C 0.13778(11) -0.22153(13) 0.04791(14) 0.0339(5) Uani 1 1 d .
H6A H 0.1725 -0.2219 0.0876 0.051 Uiso 1 1 calc R
H6B H 0.1506 -0.2340 0.0036 0.051 Uiso 1 1 calc R
H6C H 0.1096 -0.2690 0.0555 0.051 Uiso 1 1 calc R
C7 C 0.03146(10) -0.11704(17) -0.02949(12) 0.0365(5) Uani 1 1 d .
H7A H 0.0419 -0.1411 -0.0727 0.055 Uiso 1 1 calc R
H7B H 0.0126 -0.0566 -0.0394 0.055 Uiso 1 1 calc R
H7C H 0.0038 -0.1593 -0.0138 0.055 Uiso 1 1 calc R
C8 C 0.07599(9) -0.09030(15) 0.12837(11) 0.0275(4) Uani 1 1 d .
H8A H 0.0510 -0.1425 0.1356 0.041 Uiso 1 1 calc R
H8B H 0.0532 -0.0332 0.1267 0.041 Uiso 1 1 calc R
H8C H 0.1109 -0.0873 0.1676 0.041 Uiso 1 1 calc R
C9 C 0.42499(10) 0.25345(17) 0.18711(12) 0.0334(5) Uani 1 1 d .
H9A H 0.4085 0.3011 0.1525 0.050 Uiso 1 1 calc R
H9B H 0.4582 0.2228 0.1723 0.050 Uiso 1 1 calc R
H9C H 0.4391 0.2818 0.2338 0.050 Uiso 1 1 calc R
C10 C 0.40392(10) 0.07132(17) 0.25167(12) 0.0361(5) Uani 1 1 d .
H10A H 0.4366 0.0465 0.2322 0.054 Uiso 1 1 calc R
H10B H 0.3752 0.0223 0.2541 0.054 Uiso 1 1 calc R
H10C H 0.4197 0.0956 0.2994 0.054 Uiso 1 1 calc R
C11 C 0.31321(11) 0.21940(14) 0.24399(11) 0.0290(5) Uani 1 1 d .
H11A H 0.3357 0.2402 0.2903 0.044 Uiso 1 1 calc R
H11B H 0.2838 0.1734 0.2508 0.044 Uiso 1 1 calc R
H11C H 0.2928 0.2719 0.2176 0.044 Uiso 1 1 calc R
C12 C 0.43901(10) 0.17090(15) 0.00680(13) 0.0323(5) Uani 1 1 d .
H12A H 0.4807 0.1530 0.0111 0.049 Uiso 1 1 calc R
H12B H 0.4367 0.2221 0.0391 0.049 Uiso 1 1 calc R
H12C H 0.4222 0.1900 -0.0421 0.049 Uiso 1 1 calc R
C13 C 0.45037(10) -0.00423(17) 0.09256(13) 0.0354(5) Uani 1 1 d .
H13A H 0.4299 -0.0571 0.1078 0.053 Uiso 1 1 calc R
H13B H 0.4691 0.0321 0.1341 0.053 Uiso 1 1 calc R
H13C H 0.4809 -0.0260 0.0681 0.053 Uiso 1 1 calc R
C14 C 0.37449(10) 0.00061(17) -0.05385(12) 0.0342(5) Uani 1 1 d .
H14A H 0.4107 -0.0197 -0.0683 0.051 Uiso 1 1 calc R
H14B H 0.3508 0.0391 -0.0912 0.051 Uiso 1 1 calc R
H14C H 0.3511 -0.0532 -0.0460 0.051 Uiso 1 1 calc R
C15 C 0.15070(11) 0.30579(16) 0.21771(12) 0.0344(5) Uani 1 1 d .
H15A H 0.1524 0.3688 0.1988 0.041 Uiso 1 1 calc R
H15B H 0.1859 0.2962 0.2567 0.041 Uiso 1 1 calc R
C16 C 0.09372(13) 0.2922(2) 0.24442(17) 0.0556(8) Uani 1 1 d .
H16A H 0.1026 0.2664 0.2930 0.067 Uiso 1 1 calc R
H16B H 0.0725 0.3513 0.2449 0.067 Uiso 1 1 calc R
C17 C 0.05705(11) 0.22626(18) 0.19335(14) 0.0412(6) Uani 1 1 d .
H17A H 0.0306 0.2592 0.1539 0.049 Uiso 1 1 calc R
H17B H 0.0327 0.1863 0.2174 0.049 Uiso 1 1 calc R
C18 C 0.10362(10) 0.17155(15) 0.16735(12) 0.0305(5) Uani 1 1 d .
H18A H 0.1198 0.1222 0.2014 0.037 Uiso 1 1 calc R
H18B H 0.0868 0.1435 0.1206 0.037 Uiso 1 1 calc R
O1 O 0.14936(6) 0.23794(9) 0.16189(7) 0.0233(3) Uani 1 1 d .

loop_
_atom_site_aniso_label
_atom_site_aniso_U_11
_atom_site_aniso_U_22
_atom_site_aniso_U_33
_atom_site_aniso_U_23
_atom_site_aniso_U_13
_atom_site_aniso_U_12
Sm1 0.02071(6) 0.01648(6) 0.02064(6) 0.00183(3) 0.01028(4) 0.00072(3)
Si1 0.0192(2) 0.0164(2) 0.0143(2) 0.00001(19) 0.00384(19) -0.00076(19)
Si2 0.0187(3) 0.0163(2) 0.0161(2) 0.00125(19) 0.00381(19) -0.00064(19)
Si3 0.0172(2) 0.0172(2) 0.0160(2) -0.00036(19) 0.00413(19) -0.00113(19)
Si4 0.0271(3) 0.0177(2) 0.0152(2) -0.00066(19) 0.0053(2) 0.0009(2)
Si5 0.0217(3) 0.0180(2) 0.0204(3) 0.0006(2) 0.0044(2) -0.0029(2)
Si6 0.0204(3) 0.0227(3) 0.0178(2) -0.0001(2) 0.0007(2) -0.0009(2)
Si7 0.0199(3) 0.0225(3) 0.0240(3) 0.0004(2) 0.0085(2) 0.0004(2)
C1 0.0265(11) 0.0355(11) 0.0187(9) 0.0047(8) 0.0041(8) -0.0057(9)
C2 0.0250(10) 0.0203(10) 0.0397(12) 0.0028(9) 0.0059(9) 0.0025(8)
C3 0.0336(11) 0.0235(10) 0.0206(9) 0.0014(8) 0.0109(8) -0.0011(8)
C4 0.0413(12) 0.0245(10) 0.0259(10) -0.0043(9) 0.0114(9) 0.0038(9)
C5 0.0386(12) 0.0298(11) 0.0193(10) -0.0021(8) 0.0000(9) -0.0011(9)
C6 0.0444(14) 0.0200(11) 0.0412(14) 0.0025(9) 0.0180(11) 0.0010(9)
C7 0.0318(12) 0.0402(13) 0.0332(12) 0.0023(10) -0.0023(10) -0.0165(10)
C8 0.0275(10) 0.0302(11) 0.0271(10) 0.0039(9) 0.0107(8) -0.0024(8)
C9 0.0287(11) 0.0379(12) 0.0312(12) -0.0053(10) 0.0012(9) -0.0095(10)
C10 0.0335(12) 0.0427(13) 0.0292(11) 0.0105(10) 0.0004(9) 0.0071(10)
C11 0.0374(12) 0.0307(12) 0.0193(10) -0.0025(8) 0.0069(9) 0.0006(9)
C12 0.0277(11) 0.0323(12) 0.0420(13) 0.0005(10) 0.0186(10) -0.0036(9)
C13 0.0257(11) 0.0424(13) 0.0401(13) 0.0074(10) 0.0112(10) 0.0101(10)
C14 0.0327(12) 0.0407(13) 0.0333(12) -0.0107(10) 0.0157(10) 0.0015(10)
C15 0.0408(13) 0.0331(12) 0.0319(12) -0.0149(10) 0.0138(10) -0.0074(10)
C16 0.0390(15) 0.074(2) 0.0586(18) -0.0385(16) 0.0214(13) -0.0092(13)
C17 0.0318(13) 0.0579(16) 0.0393(14) -0.0101(11) 0.0195(11) -0.0069(11)
C18 0.0353(12) 0.0309(11) 0.0302(11) -0.0053(9) 0.0180(9) -0.0111(9)
O1 0.0257(7) 0.0258(7) 0.0205(7) -0.0054(6) 0.0095(6) -0.0061(6)

loop_
_atom_type_symbol
_atom_type_description
_atom_type_scat_dispersion_real
_atom_type_scat_dispersion_imag
_atom_type_scat_source
C C 0.0033 0.0016 'International Tables Vol C Tables 4.2.6.8 and 6.1.1.4'
H H 0.0000 0.0000 'International Tables Vol C Tables 4.2.6.8 and 6.1.1.4'
O O 0.0106 0.0060 'International Tables Vol C Tables 4.2.6.8 and 6.1.1.4'
Si Si 0.0817 0.0704 'International Tables Vol C Tables 4.2.6.8 and 6.1.1.4'
Sm Sm -0.1638 3.4418 'International Tables Vol C Tables 4.2.6.8 and 6.1.1.4'

loop_
_geom_angle_atom_site_label_1
_geom_angle_atom_site_label_2
_geom_angle_atom_site_label_3
_geom_angle
_geom_angle_site_symmetry_1
_geom_angle_site_symmetry_3
O1 Sm1 Si1 99.68(3) . .
O1 Sm1 Si3 112.48(4) . .
Si1 Sm1 Si3 76.428(18) . .
O1 Sm1 Si3 128.70(4) . 7
Si1 Sm1 Si3 121.363(18) . 7
Si3 Sm1 Si3 106.42(2) . 7
O1 Sm1 Sm1 147.57(3) . 7
Si1 Sm1 Sm1 104.330(12) . 7
Si3 Sm1 Sm1 54.297(16) . 7
Si3 Sm1 Sm1 52.126(17) 7 7
Si4 Si1 Si5 105.64(3) . .
Si4 Si1 Si2 104.32(4) . .
Si5 Si1 Si2 105.76(3) . .
Si4 Si1 Sm1 107.25(2) . .
Si5 Si1 Sm1 143.14(3) . .
Si2 Si1 Sm1 81.72(2) . .
C2 Si2 C1 103.82(10) . .
C2 Si2 Si1 118.30(7) . .
C1 Si2 Si1 105.20(7) . .
C2 Si2 Si3 110.04(7) . .
C1 Si2 Si3 109.19(7) . .
Si1 Si2 Si3 109.75(3) . .
Si6 Si3 Si7 100.44(3) . .
Si6 Si3 Si2 105.96(3) . .
Si7 Si3 Si2 107.66(3) . .
Si6 Si3 Sm1 106.92(3) . .
Si7 Si3 Sm1 148.99(3) . .
Si2 Si3 Sm1 78.76(2) . .
Si6 Si3 Sm1 117.59(3) . 7
Si7 Si3 Sm1 81.05(3) . 7
Si2 Si3 Sm1 133.36(3) . 7
Sm1 Si3 Sm1 73.58(2) . 7
C4 Si4 C5 104.70(10) . .
C4 Si4 C3 106.07(10) . .
C5 Si4 C3 108.16(10) . .
C4 Si4 Si1 118.75(7) . .
C5 Si4 Si1 111.97(8) . .
C3 Si4 Si1 106.69(7) . .
C7 Si5 C8 106.89(11) . .
C7 Si5 C6 105.36(11) . .
C8 Si5 C6 105.89(10) . .
C7 Si5 Si1 109.89(8) . .
C8 Si5 Si1 112.88(7) . .
C6 Si5 Si1 115.34(8) . .
C9 Si6 C11 108.24(11) . .
C9 Si6 C10 106.16(11) . .
C11 Si6 C10 104.27(10) . .
C9 Si6 Si3 109.45(8) . .
C11 Si6 Si3 111.06(8) . .
C10 Si6 Si3 117.20(8) . .
C13 Si7 C14 105.16(11) . .
C13 Si7 C12 105.96(11) . .
C14 Si7 C12 104.52(11) . .
C13 Si7 Si3 115.68(8) . .
C14 Si7 Si3 116.13(8) . .
C12 Si7 Si3 108.41(7) . .
O1 C15 C16 106.26(18) . .
C17 C16 C15 105.4(2) . .
C16 C17 C18 102.5(2) . .
O1 C18 C17 104.68(17) . .
C18 O1 C15 107.29(15) . .
C18 O1 Sm1 113.34(11) . .
C15 O1 Sm1 137.96(12) . .

loop_
_geom_bond_atom_site_label_1
_geom_bond_atom_site_label_2
_geom_bond_distance
_geom_bond_site_symmetry_2
Sm1 O1 2.5044(15) .
Sm1 Si1 3.0864(8) .
Sm1 Si3 3.2010(8) .
Sm1 Si3 3.2931(7) 7
Sm1 Sm1 3.8898(9) 7
Si1 Si4 2.3306(8) .
Si1 Si5 2.3413(8) .
Si1 Si2 2.3604(10) .
Si2 C2 1.891(2) .
Si2 C1 1.906(2) .
Si2 Si3 2.3963(8) .
Si3 Si6 2.3555(10) .
Si3 Si7 2.3601(9) .
Si3 Sm1 3.2931(7) 7
Si4 C4 1.885(2) .
Si4 C5 1.891(2) .
Si4 C3 1.894(2) .
Si5 C7 1.881(2) .
Si5 C8 1.882(2) .
Si5 C6 1.883(2) .
Si6 C9 1.876(2) .
Si6 C11 1.887(2) .
Si6 C10 1.889(2) .
Si7 C13 1.876(2) .
Si7 C14 1.882(2) .
Si7 C12 1.902(2) .
C15 O1 1.456(2) .
C15 C16 1.523(4) .
C16 C17 1.498(4) .
C17 C18 1.505(3) .
C18 O1 1.449(2) .

loop_
_geom_torsion_atom_site_label_1
_geom_torsion_atom_site_label_2
_geom_torsion_atom_site_label_3
_geom_torsion_atom_site_label_4
_geom_torsion
_geom_torsion_site_symmetry_1
_geom_torsion_site_symmetry_4
O1 Sm1 Si1 Si4 169.56(4) . .
Si3 Sm1 Si1 Si4 -79.47(4) . .
Si3 Sm1 Si1 Si4 21.69(3) 7 .
Sm1 Sm1 Si1 Si4 -32.41(3) 7 .
O1 Sm1 Si1 Si5 17.34(5) . .
Si3 Sm1 Si1 Si5 128.31(4) . .
Si3 Sm1 Si1 Si5 -130.54(4) 7 .
Sm1 Sm1 Si1 Si5 175.36(4) 7 .
O1 Sm1 Si1 Si2 -87.94(4) . .
Si3 Sm1 Si1 Si2 23.033(19) . .
Si3 Sm1 Si1 Si2 124.19(3) 7 .
Sm1 Sm1 Si1 Si2 70.09(2) 7 .
Si4 Si1 Si2 C2 -54.23(8) . .
Si5 Si1 Si2 C2 56.94(9) . .
Sm1 Si1 Si2 C2 -160.02(8) . .
Si4 Si1 Si2 C1 -169.53(7) . .
Si5 Si1 Si2 C1 -58.36(8) . .
Sm1 Si1 Si2 C1 84.68(7) . .
Si4 Si1 Si2 Si3 73.12(3) . .
Si5 Si1 Si2 Si3 -175.71(3) . .
Sm1 Si1 Si2 Si3 -32.67(2) . .
C2 Si2 Si3 Si6 -91.90(8) . .
C1 Si2 Si3 Si6 21.44(8) . .
Si1 Si2 Si3 Si6 136.26(3) . .
C2 Si2 Si3 Si7 14.89(8) . .
C1 Si2 Si3 Si7 128.22(8) . .
Si1 Si2 Si3 Si7 -116.95(3) . .
C2 Si2 Si3 Sm1 163.51(8) . .
C1 Si2 Si3 Sm1 -83.15(8) . .
Si1 Si2 Si3 Sm1 31.68(2) . .
C2 Si2 Si3 Sm1 109.25(8) . 7
C1 Si2 Si3 Sm1 -137.41(7) . 7
Si1 Si2 Si3 Sm1 -22.59(4) . 7
O1 Sm1 Si3 Si6 -31.32(4) . .
Si1 Sm1 Si3 Si6 -126.34(3) . .
Si3 Sm1 Si3 Si6 114.52(3) 7 .
Sm1 Sm1 Si3 Si6 114.52(3) 7 .
O1 Sm1 Si3 Si7 177.79(5) . .
Si1 Sm1 Si3 Si7 82.78(5) . .
Si3 Sm1 Si3 Si7 -36.37(4) 7 .
Sm1 Sm1 Si3 Si7 -36.37(4) 7 .
O1 Sm1 Si3 Si2 72.13(4) . .
Si1 Sm1 Si3 Si2 -22.882(18) . .
Si3 Sm1 Si3 Si2 -142.03(2) 7 .
Sm1 Sm1 Si3 Si2 -142.03(2) 7 .
O1 Sm1 Si3 Sm1 -145.84(3) . 7
Si1 Sm1 Si3 Sm1 119.146(18) . 7
Si3 Sm1 Si3 Sm1 0.0 7 7
Si5 Si1 Si4 C4 -58.63(9) . .
Si2 Si1 Si4 C4 52.63(9) . .
Sm1 Si1 Si4 C4 138.25(8) . .
Si5 Si1 Si4 C5 63.60(8) . .
Si2 Si1 Si4 C5 174.86(8) . .
Sm1 Si1 Si4 C5 -99.52(8) . .
Si5 Si1 Si4 C3 -178.24(7) . .
Si2 Si1 Si4 C3 -66.99(7) . .
Sm1 Si1 Si4 C3 18.63(7) . .
Si4 Si1 Si5 C7 -54.20(9) . .
Si2 Si1 Si5 C7 -164.44(9) . .
Sm1 Si1 Si5 C7 98.27(10) . .
Si4 Si1 Si5 C8 -173.42(8) . .
Si2 Si1 Si5 C8 76.35(8) . .
Sm1 Si1 Si5 C8 -20.95(9) . .
Si4 Si1 Si5 C6 64.67(10) . .
Si2 Si1 Si5 C6 -45.56(9) . .
Sm1 Si1 Si5 C6 -142.85(9) . .
Si7 Si3 Si6 C9 58.80(9) . .
Si2 Si3 Si6 C9 170.73(9) . .
Sm1 Si3 Si6 C9 -106.44(9) . .
Sm1 Si3 Si6 C9 -26.48(9) 7 .
Si7 Si3 Si6 C11 178.24(7) . .
Si2 Si3 Si6 C11 -69.82(8) . .
Sm1 Si3 Si6 C11 13.01(8) . .
Sm1 Si3 Si6 C11 92.96(8) 7 .
Si7 Si3 Si6 C10 -62.09(9) . .
Si2 Si3 Si6 C10 49.84(9) . .
Sm1 Si3 Si6 C10 132.67(9) . .
Sm1 Si3 Si6 C10 -147.37(9) 7 .
Si6 Si3 Si7 C13 41.35(9) . .
Si2 Si3 Si7 C13 -69.27(9) . .
Sm1 Si3 Si7 C13 -166.90(9) . .
Sm1 Si3 Si7 C13 157.95(9) 7 .
Si6 Si3 Si7 C14 165.34(9) . .
Si2 Si3 Si7 C14 54.72(9) . .
Sm1 Si3 Si7 C14 -42.91(11) . .
Sm1 Si3 Si7 C14 -78.06(9) 7 .
Si6 Si3 Si7 C12 -77.43(8) . .
Si2 Si3 Si7 C12 171.95(8) . .
Sm1 Si3 Si7 C12 74.32(9) . .
Sm1 Si3 Si7 C12 39.16(8) 7 .
O1 C15 C16 C17 -9.3(3) . .
C15 C16 C17 C18 28.2(3) . .
C16 C17 C18 O1 -37.6(3) . .
C17 C18 O1 C15 32.7(2) . .
C17 C18 O1 Sm1 -136.21(15) . .
C16 C15 O1 C18 -14.5(3) . .
C16 C15 O1 Sm1 150.27(19) . .
Si1 Sm1 O1 C18 -24.70(13) . .
Si3 Sm1 O1 C18 -103.92(13) . .
Si3 Sm1 O1 C18 119.72(13) 7 .
Sm1 Sm1 O1 C18 -162.16(11) 7 .
Si1 Sm1 O1 C15 171.15(19) . .
Si3 Sm1 O1 C15 91.9(2) . .
Si3 Sm1 O1 C15 -44.4(2) 7 .
Sm1 Sm1 O1 C15 33.7(2) 7 .

loop_
_platon_squeeze_void_nr
_platon_squeeze_void_average_x
_platon_squeeze_void_average_y
_platon_squeeze_void_average_z
_platon_squeeze_void_volume
_platon_squeeze_void_count_electrons
_platon_squeeze_void_content
1 0.500 0.069 0.750 9 0 ' '
2 0.548 0.191 0.129 16 0 ' '
3 0.451 0.191 0.371 16 0 ' '
4 0.422 0.223 0.603 15 0 ' '
5 0.578 0.223 0.897 15 0 ' '
6 0.922 0.277 0.103 15 0 ' '
7 0.078 0.277 0.397 15 0 ' '
8 0.048 0.309 0.629 16 0 ' '
9 0.952 0.309 0.871 16 0 ' '
10 0.000 0.430 0.250 9 0 ' '
11 0.000 0.569 0.750 9 0 ' '
12 0.048 0.691 0.129 16 0 ' '
13 0.951 0.691 0.371 16 0 ' '
14 0.922 0.723 0.603 15 0 ' '
15 0.078 0.723 0.897 15 0 ' '
16 0.422 0.777 0.103 15 0 ' '
17 0.578 0.777 0.397 15 0 ' '
18 0.548 0.809 0.629 16 0 ' '
19 0.452 0.809 0.871 16 0 ' '
20 0.500 0.930 0.250 9 0 ' '
